data_1565630
loop_
_publ_author_name
'S\'anchez-F\'erez, Francisco'
'Pou, Roger'
'Bay\'es-Garc\'ia, Laura'
'Font-Bardia, Merc\`e'
'Pons, Josefina'
'Ayll\'on, Jos\'e A.'

_publ_section_title
;
 Benzoate substituents effects on the structure of Zn(II) complexes and 1D
 4,4&#x2032;-bipyridine derived coordination polymers
;
_journal_name_full 'Inorganica Chimica Acta'
_journal_page_first 119218
_journal_paper_doi 10.1016/j.ica.2019.119218
_journal_volume 500
_journal_year 2020
_chemical_formula_moiety 'C38 H44 O18 Zn2'
_chemical_formula_sum 'C38 H44 O18 Zn2'
_chemical_formula_weight 919.47
_space_group_crystal_system triclinic
_space_group_IT_number 2
_space_group_name_Hall '-P 1'
_space_group_name_H-M_alt 'P -1'
_atom_sites_solution_hydrogens geom
_audit_creation_method SHELXL-2018/3
_cell_angle_alpha 98.886(3)
_cell_angle_beta 94.647(3)
_cell_angle_gamma 93.081(3)
_cell_formula_units_Z 1
_cell_length_a 6.8291(4)
_cell_length_b 11.7622(7)
_cell_length_c 12.6198(7)
_cell_measurement_reflns_used 9894
_cell_measurement_temperature 100(2)
_cell_measurement_theta_max 28.36
_cell_measurement_theta_min 2.59
_cell_volume 995.97(10)
_computing_cell_refinement 'Bruker SAINT'
_computing_data_collection 'Bruker APEX3'
_computing_data_reduction 'Bruker SAINT'
_computing_molecular_graphics 'Bruker SHELXTL'
_computing_publication_material 'Bruker SHELXTL'
_computing_structure_refinement 'SHELXL-2018/3 (Sheldrick, 2018)'
_computing_structure_solution 'SHELXT 2014/5 (Sheldrick, 2014)'
_diffrn_ambient_temperature 100(2)
_diffrn_measured_fraction_theta_full 0.997
_diffrn_measured_fraction_theta_max 0.995
_diffrn_measurement_device_type 'D8 Venture'
_diffrn_measurement_method '\f and \w scans'
_diffrn_radiation_type MoK\a
_diffrn_radiation_wavelength 0.71073
_diffrn_reflns_av_R_equivalents 0.0483
_diffrn_reflns_av_sigmaI/netI 0.0329
_diffrn_reflns_Laue_measured_fraction_full 0.997
_diffrn_reflns_Laue_measured_fraction_max 0.995
_diffrn_reflns_limit_h_max 9
_diffrn_reflns_limit_h_min -9
_diffrn_reflns_limit_k_max 15
_diffrn_reflns_limit_k_min -15
_diffrn_reflns_limit_l_max 16
_diffrn_reflns_limit_l_min -16
_diffrn_reflns_number 28510
_diffrn_reflns_point_group_measured_fraction_full 0.997
_diffrn_reflns_point_group_measured_fraction_max 0.995
_diffrn_reflns_theta_full 25.242
_diffrn_reflns_theta_max 28.378
_diffrn_reflns_theta_min 2.588
_diffrn_source microfocus
_exptl_absorpt_coefficient_mu 1.282
_exptl_absorpt_correction_T_max 0.7457
_exptl_absorpt_correction_T_min 0.6774
_exptl_absorpt_correction_type multi-scan
_exptl_absorpt_process_details sadabs
_exptl_crystal_colour green
_exptl_crystal_density_diffrn 1.533
_exptl_crystal_description prism
_exptl_crystal_F_000 476
_exptl_crystal_size_max 0.22
_exptl_crystal_size_mid 0.061
_exptl_crystal_size_min 0.044
_refine_diff_density_max 0.581
_refine_diff_density_min -0.691
_refine_diff_density_rms 0.061
_refine_ls_extinction_coef .
_refine_ls_extinction_method none
_refine_ls_goodness_of_fit_ref 1.022
_refine_ls_hydrogen_treatment constr
_refine_ls_matrix_type full
_refine_ls_number_parameters 267
_refine_ls_number_reflns 4969
_refine_ls_number_restraints 5
_refine_ls_restrained_S_all 1.022
_refine_ls_R_factor_all 0.0352
_refine_ls_R_factor_gt 0.0248
_refine_ls_shift/su_max 0.002
_refine_ls_shift/su_mean 0.000
_refine_ls_structure_factor_coef Fsqd
_refine_ls_weighting_details 'w=1/[\s^2^(Fo^2^)+(0.0303P)^2^+0.1551P] where P=(Fo^2^+2Fc^2^)/3'
_refine_ls_weighting_scheme calc
_refine_ls_wR_factor_gt 0.0557
_refine_ls_wR_factor_ref 0.0596
_reflns_Friedel_coverage 0.000
_reflns_Friedel_fraction_full .
_reflns_Friedel_fraction_max .
_reflns_number_gt 4243
_reflns_number_total 4969
_reflns_threshold_expression 'I > 2\s(I)'
_cod_data_source_file cifcompound2.cif
_cod_data_source_block mo_c20wb185_0m_aa
_cod_database_code 1565630
_shelx_shelxl_version_number 2018/3
_shelx_space_group_comment
;
The symmetry employed for this shelxl refinement is uniquely defined
by the following loop, which should always be used as a source of
symmetry information in preference to the above space-group names.
They are only intended as comments.
;

loop_
_space_group_symop_operation_xyz
'x, y, z'
'-x, -y, -z'

loop_
_atom_site_label
_atom_site_type_symbol
_atom_site_fract_x
_atom_site_fract_y
_atom_site_fract_z
_atom_site_U_iso_or_equiv
_atom_site_adp_type
_atom_site_occupancy
_atom_site_site_symmetry_order
_atom_site_calc_flag
_atom_site_refinement_flags_posn
_atom_site_refinement_flags_adp
_atom_site_refinement_flags_occupancy
_atom_site_disorder_assembly
_atom_site_disorder_group
Zn1 Zn 0.31845(2) 0.92966(2) 0.47707(2) 0.01004(5) Uani 1 1 d . . . . .
O1 O 0.48111(18) 0.82545(11) 0.55490(11) 0.0386(3) Uani 1 1 d . U . . .
O2 O 0.7577(2) 0.92893(13) 0.58670(16) 0.0634(5) Uani 1 1 d . U . . .
O3 O 0.63097(15) 0.46086(9) 0.71131(8) 0.0193(2) Uani 1 1 d . . . . .
O4 O 1.21267(15) 0.69336(9) 0.79054(8) 0.0190(2) Uani 1 1 d . . . . .
O5 O 0.45169(19) 0.87768(13) 0.34420(10) 0.0435(4) Uani 1 1 d . U . . .
O6 O 0.7304(2) 0.97894(14) 0.37913(12) 0.0567(5) Uani 1 1 d . U . . .
O7 O 0.50263(15) 0.63818(9) -0.02232(8) 0.0188(2) Uani 1 1 d . . . . .
O8 O 1.08607(15) 0.87251(9) 0.04231(8) 0.0191(2) Uani 1 1 d . . . . .
O9 O 0.06383(14) 0.83848(9) 0.44542(8) 0.0159(2) Uani 1 1 d . U . . .
H9O H -0.048444 0.863492 0.450837 0.019 Uiso 1 1 calc R U . . .
C1 C 0.6538(2) 0.84160(12) 0.59214(11) 0.0137(2) Uani 1 1 d . U . . .
C2 C 0.7465(2) 0.75065(12) 0.64735(11) 0.0124(3) Uani 1 1 d . . . . .
C3 C 0.6359(2) 0.64822(12) 0.65152(11) 0.0141(3) Uani 1 1 d . . . . .
H3 H 0.503424 0.636238 0.620646 0.017 Uiso 1 1 calc R U . . .
C4 C 0.7234(2) 0.56436(12) 0.70164(11) 0.0145(3) Uani 1 1 d . . . . .
C5 C 0.9171(2) 0.58178(13) 0.74685(11) 0.0152(3) Uani 1 1 d . . . . .
H5 H 0.976115 0.523474 0.780311 0.018 Uiso 1 1 calc R U . . .
C6 C 1.0246(2) 0.68465(13) 0.74306(11) 0.0145(3) Uani 1 1 d . . . . .
C7 C 0.9409(2) 0.76996(12) 0.69291(11) 0.0133(3) Uani 1 1 d . . . . .
H7 H 1.014533 0.840012 0.689707 0.016 Uiso 1 1 calc R U . . .
C8 C 0.4303(2) 0.43952(14) 0.66848(14) 0.0248(4) Uani 1 1 d . . . . .
H8A H 0.420566 0.442226 0.591020 0.037 Uiso 1 1 calc R U . . .
H8B H 0.351300 0.498480 0.704440 0.037 Uiso 1 1 calc R U . . .
H8C H 0.381078 0.363188 0.680568 0.037 Uiso 1 1 calc R U . . .
C9 C 1.3153(2) 0.80523(13) 0.80974(12) 0.0187(3) Uani 1 1 d . . . . .
H9A H 1.333707 0.831020 0.740780 0.028 Uiso 1 1 calc R U . . .
H9B H 1.444081 0.801127 0.848827 0.028 Uiso 1 1 calc R U . . .
H9C H 1.238339 0.859984 0.852748 0.028 Uiso 1 1 calc R U . . .
C10 C 0.6149(2) 0.90729(12) 0.32055(11) 0.0138(2) Uani 1 1 d . U . . .
C11 C 0.6792(2) 0.85378(12) 0.21400(11) 0.0125(3) Uani 1 1 d . . . . .
C12 C 0.5537(2) 0.76927(12) 0.14822(11) 0.0146(3) Uani 1 1 d . . . . .
H12 H 0.430909 0.745142 0.170723 0.018 Uiso 1 1 calc R U . . .
C13 C 0.6127(2) 0.72102(12) 0.04870(11) 0.0150(3) Uani 1 1 d . . . . .
C14 C 0.7924(2) 0.75736(13) 0.01594(12) 0.0169(3) Uani 1 1 d . . . . .
H14 H 0.831348 0.724289 -0.052007 0.020 Uiso 1 1 calc R U . . .
C15 C 0.9150(2) 0.84209(12) 0.08262(11) 0.0152(3) Uani 1 1 d . . . . .
C16 C 0.8602(2) 0.89078(12) 0.18288(11) 0.0139(3) Uani 1 1 d . . . . .
H16 H 0.944323 0.947860 0.228957 0.017 Uiso 1 1 calc R U . . .
C17 C 0.3146(2) 0.60037(13) 0.00767(12) 0.0208(3) Uani 1 1 d . . . . .
H17A H 0.230674 0.665557 0.016510 0.031 Uiso 1 1 calc R U . . .
H17B H 0.332666 0.570150 0.075699 0.031 Uiso 1 1 calc R U . . .
H17C H 0.252191 0.539577 -0.048717 0.031 Uiso 1 1 calc R U . . .
C18 C 1.2068(2) 0.96744(14) 0.10401(12) 0.0201(3) Uani 1 1 d . . . . .
H18A H 1.324406 0.981512 0.067006 0.030 Uiso 1 1 calc R U . . .
H18B H 1.246419 0.948976 0.175452 0.030 Uiso 1 1 calc R U . . .
H18C H 1.132128 1.036638 0.111683 0.030 Uiso 1 1 calc R U . . .
C19 C 0.0443(3) 0.71789(14) 0.40308(15) 0.0279(4) Uani 1 1 d . U . . .
H19A H -0.022638 0.706304 0.330167 0.042 Uiso 1 1 calc R U . . .
H19B H -0.033120 0.677070 0.449373 0.042 Uiso 1 1 calc R U . . .
H19C H 0.175112 0.687739 0.400719 0.042 Uiso 1 1 calc R U . . .

loop_
_atom_site_aniso_label
_atom_site_aniso_U_11
_atom_site_aniso_U_22
_atom_site_aniso_U_33
_atom_site_aniso_U_23
_atom_site_aniso_U_13
_atom_site_aniso_U_12
Zn1 0.00866(8) 0.00994(8) 0.01152(8) 0.00164(6) 0.00081(5) 0.00105(6)
O1 0.0264(5) 0.0374(7) 0.0533(8) 0.0244(7) -0.0154(6) -0.0073(6)
O2 0.0340(8) 0.0415(8) 0.1199(15) 0.0460(10) -0.0171(9) -0.0105(6)
O3 0.0188(5) 0.0165(5) 0.0229(6) 0.0057(4) -0.0003(4) 0.0007(4)
O4 0.0161(5) 0.0190(5) 0.0223(6) 0.0065(4) -0.0020(4) 0.0012(4)
O5 0.0346(6) 0.0612(9) 0.0288(7) -0.0081(6) 0.0128(5) -0.0204(7)
O6 0.0366(8) 0.0690(11) 0.0506(9) -0.0321(8) 0.0157(6) -0.0205(7)
O7 0.0205(6) 0.0180(5) 0.0169(5) 0.0004(4) 0.0004(4) 0.0015(4)
O8 0.0186(5) 0.0216(6) 0.0175(5) 0.0022(4) 0.0045(4) 0.0018(4)
O9 0.0093(5) 0.0161(5) 0.0222(5) 0.0016(4) 0.0024(4) 0.0019(4)
C1 0.0178(5) 0.0158(6) 0.0086(6) 0.0017(5) 0.0041(5) 0.0080(5)
C2 0.0132(7) 0.0130(7) 0.0119(6) 0.0034(5) 0.0023(5) 0.0029(5)
C3 0.0133(7) 0.0150(7) 0.0146(7) 0.0039(6) 0.0006(5) 0.0026(6)
C4 0.0176(7) 0.0126(7) 0.0139(7) 0.0029(5) 0.0021(5) 0.0020(6)
C5 0.0162(7) 0.0147(7) 0.0154(7) 0.0051(6) -0.0001(5) 0.0028(6)
C6 0.0143(7) 0.0162(7) 0.0137(7) 0.0038(6) 0.0014(5) 0.0031(6)
C7 0.0137(7) 0.0133(7) 0.0134(7) 0.0030(5) 0.0022(5) 0.0019(5)
C8 0.0224(8) 0.0217(8) 0.0311(9) 0.0088(7) -0.0008(7) -0.0015(7)
C9 0.0165(7) 0.0203(8) 0.0200(7) 0.0060(6) 0.0009(6) 0.0010(6)
C10 0.0191(5) 0.0130(6) 0.0114(6) 0.0052(5) 0.0028(4) 0.0091(4)
C11 0.0146(7) 0.0124(7) 0.0111(6) 0.0026(5) 0.0011(5) 0.0031(5)
C12 0.0156(7) 0.0148(7) 0.0138(7) 0.0029(6) 0.0016(5) 0.0015(6)
C13 0.0179(7) 0.0142(7) 0.0130(7) 0.0025(5) -0.0001(5) 0.0026(6)
C14 0.0201(8) 0.0173(7) 0.0138(7) 0.0024(6) 0.0020(6) 0.0048(6)
C15 0.0157(7) 0.0161(7) 0.0147(7) 0.0040(6) 0.0028(5) 0.0034(6)
C16 0.0154(7) 0.0135(7) 0.0130(7) 0.0022(5) 0.0013(5) 0.0027(6)
C17 0.0225(8) 0.0188(8) 0.0204(8) 0.0027(6) 0.0001(6) -0.0004(6)
C18 0.0178(8) 0.0234(8) 0.0194(7) 0.0036(6) 0.0030(6) 0.0019(6)
C19 0.0273(9) 0.0176(5) 0.0363(10) -0.0029(7) 0.0031(7) -0.0007(7)

loop_
_atom_type_symbol
_atom_type_description
_atom_type_scat_dispersion_real
_atom_type_scat_dispersion_imag
_atom_type_scat_source
C C 0.0033 0.0016 'International Tables Vol C Tables 4.2.6.8 and 6.1.1.4'
H H 0.0000 0.0000 'International Tables Vol C Tables 4.2.6.8 and 6.1.1.4'
O O 0.0106 0.0060 'International Tables Vol C Tables 4.2.6.8 and 6.1.1.4'
Zn Zn 0.2839 1.4301 'International Tables Vol C Tables 4.2.6.8 and 6.1.1.4'

loop_
_geom_angle_atom_site_label_1
_geom_angle_atom_site_label_2
_geom_angle_atom_site_label_3
_geom_angle
_geom_angle_site_symmetry_1
_geom_angle_site_symmetry_3
O9 Zn1 O5 101.46(5) . .
O9 Zn1 O1 101.61(5) . .
O5 Zn1 O1 89.10(6) . .
O9 Zn1 O6 98.72(5) . 2_676
O5 Zn1 O6 159.67(5) . 2_676
O1 Zn1 O6 89.27(7) . 2_676
O9 Zn1 O2 98.52(5) . 2_676
O5 Zn1 O2 88.53(7) . 2_676
O1 Zn1 O2 159.79(5) . 2_676
O6 Zn1 O2 86.05(8) 2_676 2_676
O9 Zn1 Zn1 177.82(3) . 2_676
O5 Zn1 Zn1 79.45(4) . 2_676
O1 Zn1 Zn1 80.35(4) . 2_676
O6 Zn1 Zn1 80.30(4) 2_676 2_676
O2 Zn1 Zn1 79.49(4) 2_676 2_676
C1 O1 Zn1 128.29(11) . .
C1 O2 Zn1 128.29(12) . 2_676
C4 O3 C8 117.33(12) . .
C6 O4 C9 117.42(11) . .
C10 O5 Zn1 129.48(11) . .
C10 O6 Zn1 126.94(12) . 2_676
C13 O7 C17 117.34(11) . .
C15 O8 C18 116.91(11) . .
C19 O9 Zn1 123.83(9) . .
C19 O9 H9O 109.5 . .
Zn1 O9 H9O 126.6 . .
O1 C1 O2 123.54(15) . .
O1 C1 C2 119.13(14) . .
O2 C1 C2 117.34(14) . .
C7 C2 C3 121.39(13) . .
C7 C2 C1 119.46(13) . .
C3 C2 C1 119.15(12) . .
C4 C3 C2 118.70(13) . .
C4 C3 H3 120.6 . .
C2 C3 H3 120.6 . .
O3 C4 C3 124.32(13) . .
O3 C4 C5 114.97(13) . .
C3 C4 C5 120.71(13) . .
C4 C5 C6 119.93(13) . .
C4 C5 H5 120.0 . .
C6 C5 H5 120.0 . .
O4 C6 C5 115.23(13) . .
O4 C6 C7 124.20(13) . .
C5 C6 C7 120.57(13) . .
C6 C7 C2 118.70(13) . .
C6 C7 H7 120.7 . .
C2 C7 H7 120.7 . .
O3 C8 H8A 109.5 . .
O3 C8 H8B 109.5 . .
H8A C8 H8B 109.5 . .
O3 C8 H8C 109.5 . .
H8A C8 H8C 109.5 . .
H8B C8 H8C 109.5 . .
O4 C9 H9A 109.5 . .
O4 C9 H9B 109.5 . .
H9A C9 H9B 109.5 . .
O4 C9 H9C 109.5 . .
H9A C9 H9C 109.5 . .
H9B C9 H9C 109.5 . .
O5 C10 O6 123.74(14) . .
O5 C10 C11 118.44(13) . .
O6 C10 C11 117.82(14) . .
C16 C11 C12 121.88(13) . .
C16 C11 C10 119.39(12) . .
C12 C11 C10 118.73(13) . .
C13 C12 C11 118.55(13) . .
C13 C12 H12 120.7 . .
C11 C12 H12 120.7 . .
O7 C13 C14 115.76(12) . .
O7 C13 C12 123.83(13) . .
C14 C13 C12 120.41(13) . .
C15 C14 C13 120.11(13) . .
C15 C14 H14 119.9 . .
C13 C14 H14 119.9 . .
O8 C15 C14 115.41(12) . .
O8 C15 C16 124.04(13) . .
C14 C15 C16 120.54(13) . .
C15 C16 C11 118.50(13) . .
C15 C16 H16 120.7 . .
C11 C16 H16 120.7 . .
O7 C17 H17A 109.5 . .
O7 C17 H17B 109.5 . .
H17A C17 H17B 109.5 . .
O7 C17 H17C 109.5 . .
H17A C17 H17C 109.5 . .
H17B C17 H17C 109.5 . .
O8 C18 H18A 109.5 . .
O8 C18 H18B 109.5 . .
H18A C18 H18B 109.5 . .
O8 C18 H18C 109.5 . .
H18A C18 H18C 109.5 . .
H18B C18 H18C 109.5 . .
O9 C19 H19A 109.5 . .
O9 C19 H19B 109.5 . .
H19A C19 H19B 109.5 . .
O9 C19 H19C 109.5 . .
H19A C19 H19C 109.5 . .
H19B C19 H19C 109.5 . .

loop_
_geom_bond_atom_site_label_1
_geom_bond_atom_site_label_2
_geom_bond_distance
_geom_bond_site_symmetry_2
Zn1 O9 1.9718(10) .
Zn1 O5 2.0009(12) .
Zn1 O1 2.0107(13) .
Zn1 O6 2.0234(13) 2_676
Zn1 O2 2.0305(15) 2_676
Zn1 Zn1 2.8726(3) 2_676
O1 C1 1.2272(18) .
O2 C1 1.231(2) .
O3 C4 1.3679(17) .
O3 C8 1.4264(19) .
O4 C6 1.3641(17) .
O4 C9 1.4340(18) .
O5 C10 1.2237(19) .
O6 C10 1.2329(19) .
O7 C13 1.3638(17) .
O7 C17 1.4347(18) .
O8 C15 1.3635(17) .
O8 C18 1.4359(18) .
O9 C19 1.4315(18) .
O9 H9O 0.8400 .
C1 C2 1.5040(19) .
C2 C7 1.3959(19) .
C2 C3 1.397(2) .
C3 C4 1.388(2) .
C3 H3 0.9500 .
C4 C5 1.389(2) .
C5 C6 1.390(2) .
C5 H5 0.9500 .
C6 C7 1.391(2) .
C7 H7 0.9500 .
C8 H8A 0.9800 .
C8 H8B 0.9800 .
C8 H8C 0.9800 .
C9 H9A 0.9800 .
C9 H9B 0.9800 .
C9 H9C 0.9800 .
C10 C11 1.5037(18) .
C11 C16 1.3948(19) .
C11 C12 1.3963(19) .
C12 C13 1.3956(19) .
C12 H12 0.9500 .
C13 C14 1.393(2) .
C14 C15 1.393(2) .
C14 H14 0.9500 .
C15 C16 1.3945(19) .
C16 H16 0.9500 .
C17 H17A 0.9800 .
C17 H17B 0.9800 .
C17 H17C 0.9800 .
C18 H18A 0.9800 .
C18 H18B 0.9800 .
C18 H18C 0.9800 .
C19 H19A 0.9800 .
C19 H19B 0.9800 .
C19 H19C 0.9800 .
